data_7209117
loop_
_publ_author_name
'Piecha, Anna'
'G\;agor, Anna'
'Jakubas, Ryszard'
'Szklarz, Przemys\/law'

_publ_section_title
;
 Room-temperature ferroelectricity in diisopropylammonium bromide
;
_journal_issue 5
_journal_name_full CrystEngComm
_journal_page_first 940
_journal_paper_doi 10.1039/c2ce26580j
_journal_volume 15
_journal_year 2013
_chemical_formula_sum 'C6 H16 Br N'
_chemical_formula_weight 182.11
_chemical_name_systematic
;
?
;
_space_group_IT_number 19
_symmetry_cell_setting orthorhombic
_symmetry_space_group_name_Hall 'P 2ac 2ab'
_symmetry_space_group_name_H-M 'P 21 21 21'
_atom_sites_solution_hydrogens geom
_atom_sites_solution_primary direct
_atom_sites_solution_secondary difmap
_audit_creation_method SHELXL-97
_cell_angle_alpha 90.00
_cell_angle_beta 90.00
_cell_angle_gamma 90.00
_cell_formula_units_Z 4
_cell_length_a 8.02330(10)
_cell_length_b 8.3080(2)
_cell_length_c 13.5868(3)
_cell_measurement_reflns_used 8913
_cell_measurement_temperature 295(2)
_cell_measurement_theta_max 25.67
_cell_measurement_theta_min 2.87
_cell_volume 905.66(3)
_computing_structure_refinement 'SHELXL-97 (Sheldrick, 1997)'
_computing_structure_solution 'SHELXS-97 (Sheldrick, 1990)'
_diffrn_ambient_temperature 295(2)
_diffrn_measured_fraction_theta_full 0.996
_diffrn_measured_fraction_theta_max 0.996
_diffrn_radiation_monochromator graphite
_diffrn_radiation_source 'fine-focus sealed tube'
_diffrn_radiation_type MoK\a
_diffrn_radiation_wavelength 0.71073
_diffrn_reflns_av_R_equivalents 0.0206
_diffrn_reflns_av_sigmaI/netI 0.0141
_diffrn_reflns_limit_h_max 9
_diffrn_reflns_limit_h_min -9
_diffrn_reflns_limit_k_max 10
_diffrn_reflns_limit_k_min -10
_diffrn_reflns_limit_l_max 16
_diffrn_reflns_limit_l_min -16
_diffrn_reflns_number 8913
_diffrn_reflns_theta_full 25.67
_diffrn_reflns_theta_max 25.67
_diffrn_reflns_theta_min 2.87
_exptl_absorpt_coefficient_mu 4.460
_exptl_absorpt_correction_T_max 0.495
_exptl_absorpt_correction_T_min 0.350
_exptl_absorpt_correction_type multi-scan
_exptl_absorpt_process_details
;
CrysAlisPro, Oxford Diffraction Ltd.,
Version 1.171.34.44 (release 25-10-2010 CrysAlis171 .NET)
(compiled Oct 25 2010,18:11:34)
Empirical absorption correction using spherical harmonics,
implemented in SCALE3 ABSPACK scaling algorithm.
;
_exptl_crystal_density_diffrn 1.336
_exptl_crystal_density_method 'not measured'
_exptl_crystal_F_000 388
_exptl_crystal_size_max 0.25
_exptl_crystal_size_mid 0.20
_exptl_crystal_size_min 0.16
_refine_diff_density_max 0.357
_refine_diff_density_min -0.414
_refine_diff_density_rms 0.043
_refine_ls_abs_structure_details 'Flack H D (1983), Acta Cryst. A39, 876-881'
_refine_ls_abs_structure_Flack 0.451(17)
_refine_ls_extinction_coef 0.0235(10)
_refine_ls_extinction_expression Fc^*^=kFc[1+0.001xFc^2^\l^3^/sin(2\q)]^-1/4^
_refine_ls_extinction_method SHELXL
_refine_ls_goodness_of_fit_ref 1.024
_refine_ls_hydrogen_treatment mixed
_refine_ls_matrix_type full
_refine_ls_number_parameters 85
_refine_ls_number_reflns 1711
_refine_ls_number_restraints 2
_refine_ls_restrained_S_all 1.061
_refine_ls_R_factor_all 0.0219
_refine_ls_R_factor_gt 0.0187
_refine_ls_shift/su_max 0.000
_refine_ls_shift/su_mean 0.000
_refine_ls_structure_factor_coef Fsqd
_refine_ls_weighting_details 'calc w=1/[\s^2^(Fo^2^)+(0.0223P)^2^+0.2200P] where P=(Fo^2^+2Fc^2^)/3'
_refine_ls_weighting_scheme calc
_refine_ls_wR_factor_gt 0.0446
_refine_ls_wR_factor_ref 0.0463
_reflns_number_gt 1575
_reflns_number_total 1711
_reflns_threshold_expression >2sigma(I)
_cod_data_source_file c2ce26580j.txt
_cod_data_source_block 337
_cod_original_sg_symbol_H-M P212121
_cod_database_code 7209117

loop_
_symmetry_equiv_pos_as_xyz
'x, y, z'
'-x+1/2, -y, z+1/2'
'-x, y+1/2, -z+1/2'
'x+1/2, -y+1/2, -z'

loop_
_atom_site_label
_atom_site_type_symbol
_atom_site_fract_x
_atom_site_fract_y
_atom_site_fract_z
_atom_site_U_iso_or_equiv
_atom_site_adp_type
_atom_site_occupancy
_atom_site_symmetry_multiplicity
_atom_site_calc_flag
_atom_site_refinement_flags
Br1 Br 0.26761(2) 0.24972(3) -0.134307(14) 0.04948(10) Uani 1 1 d .
N1 N 0.1718(2) 0.1657(2) 0.09890(15) 0.0379(4) Uani 1 1 d .
H1A H 0.063(3) 0.187(3) 0.1067(17) 0.045 Uiso 1 1 d .
H1B H 0.185(3) 0.187(3) 0.0385(18) 0.045 Uiso 1 1 d .
C1 C 0.1983(3) -0.0125(3) 0.11303(18) 0.0468(6) Uani 1 1 d D
C2 C 0.0864(4) -0.0995(3) 0.0421(2) 0.0652(8) Uani 1 1 d .
H2A H -0.0271 -0.0680 0.0533 0.098 Uiso 1 1 calc R
H2B H 0.0972 -0.2135 0.0517 0.098 Uiso 1 1 calc R
H2C H 0.1176 -0.0726 -0.0241 0.098 Uiso 1 1 calc R
C3 C 0.3796(4) -0.0557(4) 0.1010(3) 0.0792(9) Uani 1 1 d .
H3A H 0.3942 -0.1688 0.1126 0.119 Uiso 1 1 calc R
H3B H 0.4450 0.0042 0.1475 0.119 Uiso 1 1 calc R
H3C H 0.4150 -0.0301 0.0354 0.119 Uiso 1 1 calc R
C4 C 0.2665(3) 0.2803(3) 0.1653(2) 0.0492(6) Uani 1 1 d D
C5 C 0.2247(4) 0.2441(4) 0.27158(18) 0.0713(7) Uani 1 1 d .
H5A H 0.2766 0.3227 0.3134 0.107 Uiso 1 1 calc R
H5B H 0.2650 0.1388 0.2884 0.107 Uiso 1 1 calc R
H5C H 0.1061 0.2478 0.2805 0.107 Uiso 1 1 calc R
C6 C 0.2162(4) 0.4494(3) 0.1363(2) 0.0653(8) Uani 1 1 d .
H6A H 0.2541 0.4713 0.0706 0.098 Uiso 1 1 calc R
H6B H 0.2657 0.5252 0.1810 0.098 Uiso 1 1 calc R
H6C H 0.0971 0.4591 0.1389 0.098 Uiso 1 1 calc R
H4 H 0.3869 0.2573 0.1577 0.078 Uiso 1 1 d RD
H1 H 0.1586 -0.0370 0.1785 0.078 Uiso 1 1 d RD

loop_
_atom_site_aniso_label
_atom_site_aniso_U_11
_atom_site_aniso_U_22
_atom_site_aniso_U_33
_atom_site_aniso_U_23
_atom_site_aniso_U_13
_atom_site_aniso_U_12
Br1 0.04335(13) 0.06378(16) 0.04133(13) 0.00346(13) 0.00159(7) -0.00330(19)
N1 0.0389(9) 0.0401(10) 0.0348(9) -0.0005(8) 0.0029(9) 0.0000(8)
C1 0.0529(15) 0.0389(12) 0.0485(14) 0.0035(11) 0.0055(12) 0.0041(11)
C2 0.083(2) 0.0493(16) 0.0636(17) -0.0063(14) -0.0009(15) -0.0112(15)
C3 0.0599(17) 0.0526(16) 0.125(3) 0.0060(19) 0.0070(19) 0.0158(14)
C4 0.0420(11) 0.0520(15) 0.0535(12) -0.0100(11) 0.0008(9) -0.0056(11)
C5 0.0899(18) 0.0786(18) 0.0455(13) -0.0118(16) -0.0150(11) -0.007(3)
C6 0.080(2) 0.0474(15) 0.0684(18) -0.0097(12) 0.0100(18) -0.0105(15)

loop_
_atom_type_symbol
_atom_type_description
_atom_type_scat_dispersion_real
_atom_type_scat_dispersion_imag
_atom_type_scat_source
Br Br -0.2901 2.4595 'International Tables Vol C Tables 4.2.6.8 and 6.1.1.4'
N N 0.0061 0.0033 'International Tables Vol C Tables 4.2.6.8 and 6.1.1.4'
C C 0.0033 0.0016 'International Tables Vol C Tables 4.2.6.8 and 6.1.1.4'
H H 0.0000 0.0000 'International Tables Vol C Tables 4.2.6.8 and 6.1.1.4'

loop_
_geom_angle_atom_site_label_1
_geom_angle_atom_site_label_2
_geom_angle_atom_site_label_3
_geom_angle
C1 N1 C4 118.1(2)
C3 C1 C2 113.1(2)
C3 C1 N1 110.9(2)
C2 C1 N1 107.8(2)
C5 C4 C6 112.0(2)
C5 C4 N1 109.4(2)
C6 C4 N1 107.1(2)

loop_
_geom_bond_atom_site_label_1
_geom_bond_atom_site_label_2
_geom_bond_distance
N1 C1 1.508(3)
N1 C4 1.516(3)
C1 C3 1.507(4)
C1 C2 1.503(4)
C4 C5 1.512(4)
C4 C6 1.514(4)

loop_
_geom_hbond_atom_site_label_D
_geom_hbond_atom_site_label_H
_geom_hbond_atom_site_label_A
_geom_hbond_distance_DH
_geom_hbond_distance_HA
_geom_hbond_distance_DA
_geom_hbond_angle_DHA
_geom_hbond_site_symmetry_A
N1 H1A Br1 0.90(3) 2.46(3) 3.353(2) 178(2) 4_455
N1 H1B Br1 0.85(2) 2.49(3) 3.334(2) 172(2) .
